data_4350259
loop_
_publ_author_name
'Yam, Mandy'
'Chong, Jonathan H.'
'Tsang, Chi-Wing'
'Patrick, Brian O.'
'Lam, Anita E.'
'Gates, Derek P.'

_publ_section_title
;
 Scope and limitations of the base-catalyzed phospha-peterson P=C
 bond-forming reaction.
;
_journal_issue 13
_journal_name_full 'Inorganic chemistry'
_journal_page_first 5225
_journal_page_last 5234
_journal_paper_doi 10.1021/ic060236p
_journal_volume 45
_journal_year 2006
_chemical_formula_sum 'C22 H19 F2 P'
_chemical_formula_weight 352.36
_space_group_IT_number 2
_space_group_name_Hall '-P 1'
_space_group_name_H-M_alt 'P -1'
_symmetry_cell_setting triclinic
_symmetry_Int_Tables_number 2
_symmetry_space_group_name_H-M 'P -1'
_audit_creation_date 2002-09-12
_audit_creation_method 'by teXsan v1.8'
_audit_update_record
;
?
;
_cell_angle_alpha 69.626(8)
_cell_angle_beta 71.699(8)
_cell_angle_gamma 86.12(1)
_cell_formula_units_Z 4
_cell_length_a 9.3394(2)
_cell_length_b 14.1908(3)
_cell_length_c 15.6207(3)
_cell_measurement_reflns_used 9573
_cell_measurement_temperature 173.2
_cell_measurement_theta_max 27.87
_cell_measurement_theta_min 2.30
_cell_volume 1840.57(15)
_computing_cell_refinement 'd*TREK (MSC, 1996-1998)'
_computing_data_collection 'd*TREK (MSC, 1996-1998)'
_computing_data_reduction 'd*TREK (MSC, 1996-1998)'
_computing_publication_material 'teXsan (MSC, 1992-1997)'
_computing_structure_refinement 'teXsan (MSC, 1992-1997)'
_computing_structure_solution
;
SIR97 (Altomare, et. al. 1998)
;
_diffrn_ambient_temperature 173.2
_diffrn_detector_area_resol_mean 11.76
_diffrn_measured_fraction_theta_full 0.85
_diffrn_measured_fraction_theta_max 0.85
_diffrn_measurement_device_type 'Rigaku/ADSC CCD'
_diffrn_measurement_method 'area detector'
_diffrn_orient_matrix_UB_11 0.00000
_diffrn_orient_matrix_UB_12 0.00000
_diffrn_orient_matrix_UB_13 0.00000
_diffrn_orient_matrix_UB_21 0.00000
_diffrn_orient_matrix_UB_22 0.00000
_diffrn_orient_matrix_UB_23 0.00000
_diffrn_orient_matrix_UB_31 0.00000
_diffrn_orient_matrix_UB_32 0.00000
_diffrn_orient_matrix_UB_33 0.00000
_diffrn_radiation_detector CCD
_diffrn_radiation_monochromator graphite
_diffrn_radiation_source 'X-ray tube'
_diffrn_radiation_type 'Mo K\a'
_diffrn_radiation_wavelength 0.7107
_diffrn_reflns_av_R_equivalents 0.03635
_diffrn_reflns_av_sigmaI/netI 0.090
_diffrn_reflns_limit_h_max 11
_diffrn_reflns_limit_h_min -12
_diffrn_reflns_limit_k_max 16
_diffrn_reflns_limit_k_min -17
_diffrn_reflns_limit_l_max 20
_diffrn_reflns_limit_l_min -20
_diffrn_reflns_number 16453
_diffrn_reflns_reduction_process 'Lp corrections applied'
_diffrn_reflns_theta_full 27.87
_diffrn_reflns_theta_max 27.87
_diffrn_reflns_theta_min 2.30
_diffrn_standards_decay_% 0.00
_diffrn_standards_interval_count 0
_diffrn_standards_number 0
_exptl_absorpt_coefficient_mu 0.169
_exptl_absorpt_correction_T_max 1.000
_exptl_absorpt_correction_T_min 0.782
_exptl_absorpt_correction_type multi-scan
_exptl_crystal_colour yellow
_exptl_crystal_density_diffrn 1.271
_exptl_crystal_density_meas ?
_exptl_crystal_description chip
_exptl_crystal_F_000 736.00
_exptl_crystal_size_max 0.50
_exptl_crystal_size_mid 0.25
_exptl_crystal_size_min 0.15
_refine_diff_density_max 0.37
_refine_diff_density_min -0.33
_refine_ls_extinction_method none
_refine_ls_goodness_of_fit_all 1.074
_refine_ls_goodness_of_fit_ref 1.074
_refine_ls_hydrogen_treatment constr
_refine_ls_matrix_type full
_refine_ls_number_constraints 0
_refine_ls_number_parameters 451
_refine_ls_number_reflns 7452
_refine_ls_number_restraints 0
_refine_ls_R_factor_all 0.0753
_refine_ls_R_factor_gt 0.041
_refine_ls_shift/su_max 0.0013
_refine_ls_shift/su_mean 0.0006
_refine_ls_structure_factor_coef Fsqd
_refine_ls_weighting_details 'w = 1/[\s^2^(Fo^2^) + 0.00090|Fo|^2^]'
_refine_ls_weighting_scheme sigma
_refine_ls_wR_factor_all 0.1234
_refine_ls_wR_factor_ref 0.1234
_reflns_number_gt 4928
_reflns_number_total 7452
_reflns_threshold_expression I>3.00\s(I)
_cod_data_source_file ic060236psi20060211_073220.cif
_cod_data_source_block dg014/Mandy063
_cod_depositor_comments
;
The following automatic conversions were performed:

data item '_exptl_crystal_density_meas' value 'not measured' was
changed to '?' -- the value is perceived as not measured.

Automatic conversion script
Id: cif_fix_values 6909 2019-04-08 15:41:33Z antanas 
;
_cod_original_cell_volume 1840.6(1)
_cod_original_sg_symbol_H-M 'P -1       '
_cod_original_formula_sum 'C22 H19 F2 P '
_cod_database_code 4350259

loop_
_symmetry_equiv_pos_as_xyz
'   +x,   +y,   +z'
'   -x,   -y,   -z'

loop_
_atom_site_label
_atom_site_fract_x
_atom_site_fract_y
_atom_site_fract_z
_atom_site_U_iso_or_equiv
_atom_site_occupancy
_atom_site_adp_type
_atom_site_calc_flag
P(1) 0.15364(6) -0.33415(4) 0.30854(3) 0.0324(1) 1.000 Uani d
P(2) 0.44682(6) 0.10800(4) 0.41238(3) 0.0281(1) 1.000 Uani d
F(1) 0.0662(2) 0.1081(1) 0.3591(1) 0.0535(4) 1.000 Uani d
F(2) -0.1223(2) -0.1583(1) -0.0688(1) 0.0835(6) 1.000 Uani d
F(3) 0.5614(2) -0.11978(9) 0.10395(9) 0.0527(4) 1.000 Uani d
F(4) 0.8334(2) 0.5331(1) 0.0782(1) 0.1004(6) 1.000 Uani d
C(1) 0.0949(2) -0.2264(1) 0.2425(1) 0.0272(4) 1.000 Uani d
C(2) 0.0897(2) -0.1369(1) 0.2718(1) 0.0251(4) 1.000 Uani d
C(3) 0.1956(2) -0.1194(1) 0.3120(1) 0.0315(5) 1.000 Uani d
C(4) 0.1870(2) -0.0379(2) 0.3424(1) 0.0352(5) 1.000 Uani d
C(5) 0.0728(2) 0.0269(1) 0.3313(1) 0.0346(5) 1.000 Uani d
C(6) -0.0338(2) 0.0131(2) 0.2926(1) 0.0356(5) 1.000 Uani d
C(7) -0.0237(2) -0.0686(1) 0.2624(1) 0.0308(5) 1.000 Uani d
C(8) 0.0403(2) -0.2123(1) 0.1595(1) 0.0277(5) 1.000 Uani d
C(9) 0.0993(3) -0.1320(1) 0.0738(1) 0.0379(5) 1.000 Uani d
C(10) 0.0481(3) -0.1154(2) -0.0040(1) 0.0497(7) 1.000 Uani d
C(11) -0.0666(3) -0.1768(2) 0.0061(2) 0.0526(8) 1.000 Uani d
C(12) -0.1300(3) -0.2564(2) 0.0889(2) 0.0463(7) 1.000 Uani d
C(13) -0.0738(2) -0.2745(1) 0.1653(1) 0.0356(5) 1.000 Uani d
C(14) 0.1672(2) -0.4248(1) 0.2471(1) 0.0288(5) 1.000 Uani d
C(15) 0.0768(2) -0.5142(1) 0.2956(1) 0.0346(5) 1.000 Uani d
C(16) 0.0980(2) -0.5895(1) 0.2561(1) 0.0391(6) 1.000 Uani d
C(17) 0.2067(3) -0.5810(2) 0.1702(2) 0.0430(6) 1.000 Uani d
C(18) 0.2955(3) -0.4920(2) 0.1222(1) 0.0459(6) 1.000 Uani d
C(19) 0.2788(2) -0.4139(2) 0.1586(1) 0.0370(5) 1.000 Uani d
C(20) -0.0447(3) -0.5310(2) 0.3905(2) 0.0566(7) 1.000 Uani d
C(21) 0.2332(4) -0.6667(2) 0.1317(2) 0.073(1) 1.000 Uani d
C(22) 0.3845(3) -0.3217(2) 0.1040(2) 0.0599(7) 1.000 Uani d
C(23) 0.5418(2) 0.1541(1) 0.2936(1) 0.0245(4) 1.000 Uani d
C(24) 0.5543(2) 0.0817(1) 0.2419(1) 0.0240(4) 1.000 Uani d
C(25) 0.5225(2) 0.1114(1) 0.1548(1) 0.0326(5) 1.000 Uani d
C(26) 0.5243(2) 0.0442(2) 0.1083(1) 0.0372(6) 1.000 Uani d
C(27) 0.5604(2) -0.0530(1) 0.1491(1) 0.0332(5) 1.000 Uani d
C(28) 0.5954(2) -0.0856(1) 0.2333(1) 0.0312(5) 1.000 Uani d
C(29) 0.5918(2) -0.0177(1) 0.2796(1) 0.0265(4) 1.000 Uani d
C(30) 0.6137(2) 0.2558(1) 0.2356(1) 0.0264(4) 1.000 Uani d
C(31) 0.7519(2) 0.2665(1) 0.1637(1) 0.0385(5) 1.000 Uani d
C(32) 0.8266(3) 0.3594(2) 0.1106(2) 0.0539(7) 1.000 Uani d
C(33) 0.7604(3) 0.4414(2) 0.1294(2) 0.0576(7) 1.000 Uani d
C(34) 0.6223(3) 0.4360(2) 0.1976(2) 0.0489(7) 1.000 Uani d
C(35) 0.5492(2) 0.3425(1) 0.2504(1) 0.0345(5) 1.000 Uani d
C(36) 0.4591(2) 0.2034(1) 0.4644(1) 0.0249(4) 1.000 Uani d
C(37) 0.5944(2) 0.2275(1) 0.4757(1) 0.0269(4) 1.000 Uani d
C(38) 0.5909(2) 0.2917(1) 0.5267(1) 0.0290(5) 1.000 Uani d
C(39) 0.4579(2) 0.3326(1) 0.5669(1) 0.0311(5) 1.000 Uani d
C(40) 0.3257(2) 0.3077(1) 0.5550(1) 0.0324(5) 1.000 Uani d
C(41) 0.3236(2) 0.2445(1) 0.5042(1) 0.0282(5) 1.000 Uani d
C(42) 0.7427(2) 0.1869(2) 0.4340(1) 0.0348(5) 1.000 Uani d
C(43) 0.4582(3) 0.3995(2) 0.6238(2) 0.0441(6) 1.000 Uani d
C(44) 0.1781(2) 0.2236(2) 0.4899(1) 0.0386(6) 1.000 Uani d
H(3) 0.2770 -0.1661 0.3190 0.037 1.000 Uiso c
H(4) 0.2605 -0.0264 0.3711 0.042 1.000 Uiso c
H(6) -0.1145 0.0601 0.2861 0.043 1.000 Uiso c
H(7) -0.0986 -0.0790 0.2340 0.037 1.000 Uiso c
H(9) 0.1788 -0.0871 0.0687 0.045 1.000 Uiso c
H(10) 0.0928 -0.0607 -0.0647 0.059 1.000 Uiso c
H(12) -0.2124 -0.2994 0.0939 0.055 1.000 Uiso c
H(13) -0.1153 -0.3320 0.2243 0.042 1.000 Uiso c
H(16) 0.0331 -0.6512 0.2907 0.047 1.000 Uiso c
H(18) 0.3727 -0.4841 0.0607 0.055 1.000 Uiso c
H(20A) -0.0930 -0.5981 0.4135 0.068 1.000 Uiso c
H(20B) -0.1198 -0.4800 0.3824 0.068 1.000 Uiso c
H(20C) 0.0010 -0.5259 0.4376 0.068 1.000 Uiso c
H(21C) 0.1357 -0.6991 0.1441 0.087 1.000 Uiso c
H(21A) 0.2950 -0.7158 0.1642 0.087 1.000 Uiso c
H(21B) 0.2851 -0.6408 0.0626 0.087 1.000 Uiso c
H(22B) 0.4155 -0.3007 0.1492 0.072 1.000 Uiso c
H(22C) 0.3329 -0.2672 0.0683 0.072 1.000 Uiso c
H(22A) 0.4741 -0.3376 0.0587 0.072 1.000 Uiso c
H(25) 0.4992 0.1816 0.1258 0.039 1.000 Uiso c
H(26) 0.4998 0.0654 0.0480 0.044 1.000 Uiso c
H(28) 0.6224 -0.1552 0.2603 0.037 1.000 Uiso c
H(29) 0.6160 -0.0400 0.3399 0.032 1.000 Uiso c
H(31) 0.7976 0.2065 0.1509 0.046 1.000 Uiso c
H(32) 0.9242 0.3662 0.0606 0.065 1.000 Uiso c
H(34) 0.5773 0.4969 0.2087 0.059 1.000 Uiso c
H(35) 0.4505 0.3370 0.2988 0.041 1.000 Uiso c
H(38) 0.6849 0.3085 0.5345 0.035 1.000 Uiso c
H(40) 0.2313 0.3356 0.5829 0.039 1.000 Uiso c
H(42C) 0.8174 0.1997 0.4611 0.041 1.000 Uiso c
H(42A) 0.7771 0.2200 0.3641 0.041 1.000 Uiso c
H(42B) 0.7293 0.1142 0.4497 0.041 1.000 Uiso c
H(43B) 0.5572 0.4351 0.5993 0.053 1.000 Uiso c
H(43C) 0.4380 0.3586 0.6916 0.053 1.000 Uiso c
H(43A) 0.3800 0.4488 0.6167 0.053 1.000 Uiso c
H(44A) 0.0950 0.2538 0.5266 0.046 1.000 Uiso c
H(44B) 0.1578 0.1506 0.5128 0.046 1.000 Uiso c
H(44C) 0.1869 0.2523 0.4217 0.046 1.000 Uiso c

loop_
_atom_site_aniso_label
_atom_site_aniso_U_11
_atom_site_aniso_U_22
_atom_site_aniso_U_33
_atom_site_aniso_U_12
_atom_site_aniso_U_13
_atom_site_aniso_U_23
P(1) 0.0377(3) 0.0264(3) 0.0317(3) 0.0037(2) -0.0119(2) -0.0079(2)
P(2) 0.0295(3) 0.0290(3) 0.0234(2) -0.0082(2) -0.0057(2) -0.0068(2)
F(1) 0.0528(8) 0.0485(8) 0.0795(9) 0.0054(6) -0.0246(7) -0.0435(7)
F(2) 0.147(2) 0.074(1) 0.0663(9) 0.022(1) -0.074(1) -0.0342(8)
F(3) 0.076(1) 0.0423(7) 0.0594(8) 0.0064(7) -0.0315(7) -0.0322(6)
F(4) 0.124(2) 0.0303(8) 0.100(1) -0.0347(9) 0.018(1) -0.0062(8)
C(1) 0.0230(9) 0.0267(9) 0.0271(8) -0.0018(7) -0.0026(7) -0.0077(7)
C(2) 0.0211(9) 0.0259(9) 0.0235(8) -0.0016(7) -0.0027(7) -0.0060(7)
C(3) 0.0201(9) 0.032(1) 0.039(1) -0.0013(8) -0.0071(8) -0.0100(8)
C(4) 0.026(1) 0.040(1) 0.045(1) -0.0073(8) -0.0122(8) -0.0172(9)
C(5) 0.035(1) 0.031(1) 0.040(1) -0.0033(8) -0.0077(9) -0.0189(8)
C(6) 0.036(1) 0.035(1) 0.044(1) 0.0099(9) -0.0185(9) -0.0187(9)
C(7) 0.030(1) 0.034(1) 0.0343(9) 0.0053(8) -0.0153(8) -0.0146(8)
C(8) 0.031(1) 0.0239(9) 0.0276(9) 0.0053(8) -0.0070(8) -0.0111(7)
C(9) 0.053(1) 0.027(1) 0.032(1) 0.0013(9) -0.0097(9) -0.0111(8)
C(10) 0.087(2) 0.032(1) 0.030(1) 0.007(1) -0.018(1) -0.0125(9)
C(11) 0.089(2) 0.046(1) 0.047(1) 0.024(1) -0.042(1) -0.030(1)
C(12) 0.059(1) 0.040(1) 0.058(1) 0.008(1) -0.031(1) -0.028(1)
C(13) 0.040(1) 0.030(1) 0.041(1) 0.0039(9) -0.0147(9) -0.0147(8)
C(14) 0.029(1) 0.0248(9) 0.0298(9) 0.0067(8) -0.0095(8) -0.0066(7)
C(15) 0.034(1) 0.028(1) 0.035(1) 0.0026(8) -0.0072(9) -0.0065(8)
C(16) 0.040(1) 0.028(1) 0.050(1) 0.0029(9) -0.015(1) -0.0140(9)
C(17) 0.045(1) 0.042(1) 0.051(1) 0.016(1) -0.020(1) -0.026(1)
C(18) 0.041(1) 0.050(1) 0.040(1) 0.011(1) -0.001(1) -0.019(1)
C(19) 0.031(1) 0.034(1) 0.038(1) 0.0071(8) -0.0038(9) -0.0095(8)
C(20) 0.064(2) 0.035(1) 0.048(1) -0.009(1) 0.011(1) -0.011(1)
C(21) 0.082(2) 0.062(2) 0.094(2) 0.023(2) -0.026(2) -0.055(2)
C(22) 0.043(1) 0.045(1) 0.062(2) -0.002(1) 0.017(1) -0.013(1)
C(23) 0.0239(9) 0.0234(9) 0.0269(8) 0.0009(7) -0.0105(7) -0.0070(7)
C(24) 0.0239(9) 0.0231(9) 0.0224(8) -0.0027(7) -0.0052(7) -0.0059(6)
C(25) 0.045(1) 0.026(1) 0.0277(9) 0.0051(8) -0.0162(8) -0.0068(7)
C(26) 0.050(1) 0.037(1) 0.0311(9) 0.004(1) -0.0199(9) -0.0130(8)
C(27) 0.038(1) 0.031(1) 0.038(1) -0.0011(8) -0.0130(9) -0.0189(8)
C(28) 0.032(1) 0.0226(9) 0.040(1) -0.0001(8) -0.0135(8) -0.0088(8)
C(29) 0.0255(9) 0.0256(9) 0.0276(8) -0.0022(7) -0.0113(7) -0.0048(7)
C(30) 0.032(1) 0.0226(9) 0.0223(8) -0.0012(7) -0.0077(7) -0.0047(6)
C(31) 0.038(1) 0.027(1) 0.041(1) -0.0016(9) -0.0011(9) -0.0102(8)
C(32) 0.049(1) 0.035(1) 0.053(1) -0.012(1) 0.011(1) -0.008(1)
C(33) 0.075(2) 0.025(1) 0.053(1) -0.018(1) -0.001(1) -0.002(1)
C(34) 0.076(2) 0.022(1) 0.046(1) 0.005(1) -0.016(1) -0.0117(9)
C(35) 0.044(1) 0.030(1) 0.0272(9) 0.0052(9) -0.0091(9) -0.0096(8)
C(36) 0.0258(9) 0.0268(9) 0.0185(8) -0.0052(7) -0.0056(7) -0.0037(6)
C(37) 0.0261(9) 0.0272(9) 0.0229(8) -0.0041(7) -0.0058(7) -0.0041(7)
C(38) 0.028(1) 0.031(1) 0.0276(9) -0.0066(8) -0.0100(8) -0.0068(7)
C(39) 0.038(1) 0.030(1) 0.0253(9) -0.0017(8) -0.0090(8) -0.0092(7)
C(40) 0.030(1) 0.039(1) 0.0247(9) 0.0028(8) -0.0048(8) -0.0115(8)
C(41) 0.0259(9) 0.035(1) 0.0197(8) -0.0039(8) -0.0049(7) -0.0059(7)
C(42) 0.027(1) 0.041(1) 0.039(1) -0.0003(8) -0.0105(8) -0.0162(9)
C(43) 0.047(1) 0.047(1) 0.046(1) 0.003(1) -0.014(1) -0.025(1)
C(44) 0.027(1) 0.056(1) 0.034(1) -0.0004(9) -0.0071(8) -0.0187(9)

loop_
_atom_type_symbol
_atom_type_oxidation_number
_atom_type_number_in_cell
_atom_type_scat_dispersion_real
_atom_type_scat_dispersion_imag
_atom_type_scat_source
C 0 88 0.002 0.002
;International Tables for Crystallography
(1992, Vol. C, Tables 4.2.6.8 and 6.1.1.1)
;
H 0 76 0.000 0.000
;International Tables for Crystallography
(1992, Vol. C, Table 6.1.1.2)
;
P 0 4 0.090 0.095
;International Tables for Crystallography
(1992, Vol. C, Tables 4.2.6.8 and 6.1.1.1)
;
F 0 8 0.014 0.010
;International Tables for Crystallography
(1992, Vol. C, Tables 4.2.6.8 and 6.1.1.1)
;

loop_
_geom_angle_atom_site_label_1
_geom_angle_atom_site_label_2
_geom_angle_atom_site_label_3
_geom_angle
_geom_angle_publ_flag
C(1) P(1) C(14) 107.14(9) yes
C(23) P(2) C(36) 108.17(8) yes
P(1) C(1) C(2) 117.8(1) yes
P(1) C(1) C(8) 126.5(1) yes
C(2) C(1) C(8) 115.7(2) yes
C(1) C(2) C(3) 121.5(2) yes
C(1) C(2) C(7) 120.8(2) yes
C(3) C(2) C(7) 117.7(2) yes
C(2) C(3) C(4) 121.3(2) yes
C(2) C(3) H(3) 119.3 no
C(4) C(3) H(3) 119.4 no
C(3) C(4) C(5) 118.4(2) yes
C(3) C(4) H(4) 121.0 no
C(5) C(4) H(4) 120.6 no
F(1) C(5) C(4) 118.5(2) yes
F(1) C(5) C(6) 118.9(2) yes
C(4) C(5) C(6) 122.6(2) yes
C(5) C(6) C(7) 118.4(2) yes
C(5) C(6) H(6) 120.8 no
C(7) C(6) H(6) 120.8 no
C(2) C(7) C(6) 121.6(2) yes
C(2) C(7) H(7) 119.2 no
C(6) C(7) H(7) 119.2 no
C(1) C(8) C(9) 119.8(2) yes
C(1) C(8) C(13) 121.9(2) yes
C(9) C(8) C(13) 118.2(2) yes
C(8) C(9) C(10) 121.2(2) yes
C(8) C(9) H(9) 119.3 no
C(10) C(9) H(9) 119.5 no
C(9) C(10) C(11) 118.3(2) yes
C(9) C(10) H(10) 120.8 no
C(11) C(10) H(10) 120.9 no
F(2) C(11) C(10) 118.7(2) yes
F(2) C(11) C(12) 118.3(2) yes
C(10) C(11) C(12) 123.0(2) yes
C(11) C(12) C(13) 118.1(2) yes
C(11) C(12) H(12) 121.0 no
C(13) C(12) H(12) 120.9 no
C(8) C(13) C(12) 121.1(2) yes
C(8) C(13) H(13) 119.5 no
C(12) C(13) H(13) 119.5 no
P(1) C(14) C(15) 118.5(1) yes
P(1) C(14) C(19) 122.0(1) yes
C(15) C(14) C(19) 118.9(2) yes
C(14) C(15) C(16) 119.8(2) yes
C(14) C(15) C(20) 121.8(2) yes
C(16) C(15) C(20) 118.4(2) yes
C(15) C(16) C(17) 122.4(2) yes
C(15) C(16) H(16) 118.7 no
C(17) C(16) H(16) 118.9 no
C(16) C(17) C(18) 117.5(2) yes
C(16) C(17) C(21) 121.2(2) yes
C(18) C(17) C(21) 121.2(2) yes
C(17) C(18) C(19) 122.5(2) yes
C(17) C(18) H(18) 118.8 no
C(19) C(18) H(18) 118.8 no
C(14) C(19) C(18) 118.9(2) yes
C(14) C(19) C(22) 121.9(2) yes
C(18) C(19) C(22) 119.1(2) yes
C(15) C(20) H(20A) 109.5 no
C(15) C(20) H(20B) 109.6 no
C(15) C(20) H(20C) 109.3 no
H(20A) C(20) H(20B) 109.8 no
H(20A) C(20) H(20C) 109.3 no
H(20B) C(20) H(20C) 109.3 no
C(17) C(21) H(21C) 109.2 no
C(17) C(21) H(21A) 109.2 no
C(17) C(21) H(21B) 109.6 no
H(21C) C(21) H(21A) 109.4 no
H(21C) C(21) H(21B) 109.6 no
H(21A) C(21) H(21B) 109.8 no
C(19) C(22) H(22B) 109.6 no
C(19) C(22) H(22C) 109.5 no
C(19) C(22) H(22A) 109.5 no
H(22B) C(22) H(22C) 109.6 no
H(22B) C(22) H(22A) 109.4 no
H(22C) C(22) H(22A) 109.3 no
P(2) C(23) C(24) 114.9(1) yes
P(2) C(23) C(30) 128.3(1) yes
C(24) C(23) C(30) 116.8(1) yes
C(23) C(24) C(25) 120.2(2) yes
C(23) C(24) C(29) 121.9(1) yes
C(25) C(24) C(29) 117.9(2) yes
C(24) C(25) C(26) 121.4(2) yes
C(24) C(25) H(25) 119.3 no
C(26) C(25) H(25) 119.3 no
C(25) C(26) C(27) 118.4(2) yes
C(25) C(26) H(26) 120.8 no
C(27) C(26) H(26) 120.9 no
F(3) C(27) C(26) 118.6(2) yes
F(3) C(27) C(28) 118.7(2) yes
C(26) C(27) C(28) 122.7(2) yes
C(27) C(28) C(29) 118.4(2) yes
C(27) C(28) H(28) 121.0 no
C(29) C(28) H(28) 120.6 no
C(24) C(29) C(28) 121.3(2) yes
C(24) C(29) H(29) 119.4 no
C(28) C(29) H(29) 119.3 no
C(23) C(30) C(31) 119.5(2) yes
C(23) C(30) C(35) 122.5(2) yes
C(31) C(30) C(35) 118.0(2) yes
C(30) C(31) C(32) 121.6(2) yes
C(30) C(31) H(31) 119.2 no
C(32) C(31) H(31) 119.2 no
C(31) C(32) C(33) 118.0(2) yes
C(31) C(32) H(32) 121.2 no
C(33) C(32) H(32) 120.8 no
F(4) C(33) C(32) 118.6(2) yes
F(4) C(33) C(34) 118.4(2) yes
C(32) C(33) C(34) 123.0(2) yes
C(33) C(34) C(35) 118.3(2) yes
C(33) C(34) H(34) 120.9 no
C(35) C(34) H(34) 120.9 no
C(30) C(35) C(34) 121.0(2) yes
C(30) C(35) H(35) 119.3 no
C(34) C(35) H(35) 119.7 no
P(2) C(36) C(37) 122.3(1) yes
P(2) C(36) C(41) 117.6(1) yes
C(37) C(36) C(41) 119.6(2) yes
C(36) C(37) C(38) 119.0(2) yes
C(36) C(37) C(42) 122.1(2) yes
C(38) C(37) C(42) 119.0(2) yes
C(37) C(38) C(39) 122.2(2) yes
C(37) C(38) H(38) 119.0 no
C(39) C(38) H(38) 118.8 no
C(38) C(39) C(40) 117.9(2) yes
C(38) C(39) C(43) 120.5(2) yes
C(40) C(39) C(43) 121.6(2) yes
C(39) C(40) C(41) 122.0(2) yes
C(39) C(40) H(40) 119.0 no
C(41) C(40) H(40) 119.0 no
C(36) C(41) C(40) 119.3(2) yes
C(36) C(41) C(44) 120.9(2) yes
C(40) C(41) C(44) 119.8(2) yes
C(37) C(42) H(42C) 109.5 no
C(37) C(42) H(42A) 109.4 no
C(37) C(42) H(42B) 109.3 no
H(42C) C(42) H(42A) 109.7 no
H(42C) C(42) H(42B) 109.6 no
H(42A) C(42) H(42B) 109.5 no
C(39) C(43) H(43B) 109.4 no
C(39) C(43) H(43C) 109.7 no
C(39) C(43) H(43A) 109.5 no
H(43B) C(43) H(43C) 109.5 no
H(43B) C(43) H(43A) 109.2 no
H(43C) C(43) H(43A) 109.5 no
C(41) C(44) H(44A) 109.5 no
C(41) C(44) H(44B) 109.3 no
C(41) C(44) H(44C) 109.6 no
H(44A) C(44) H(44B) 109.3 no
H(44A) C(44) H(44C) 109.6 no
H(44B) C(44) H(44C) 109.6 no

loop_
_geom_bond_atom_site_label_1
_geom_bond_atom_site_label_2
_geom_bond_distance
_geom_bond_publ_flag
P(1) C(1) 1.688(2) yes
P(1) C(14) 1.831(2) yes
P(2) C(23) 1.691(2) yes
P(2) C(36) 1.830(2) yes
F(1) C(5) 1.358(2) yes
F(2) C(11) 1.363(2) yes
F(3) C(27) 1.362(2) yes
F(4) C(33) 1.360(2) yes
C(1) C(2) 1.486(2) yes
C(1) C(8) 1.484(2) yes
C(2) C(3) 1.402(3) yes
C(2) C(7) 1.393(2) yes
C(3) C(4) 1.384(3) yes
C(3) H(3) 0.98 no
C(4) C(5) 1.373(3) yes
C(4) H(4) 0.98 no
C(5) C(6) 1.371(3) yes
C(6) C(7) 1.384(3) yes
C(6) H(6) 0.98 no
C(7) H(7) 0.98 no
C(8) C(9) 1.398(2) yes
C(8) C(13) 1.391(3) yes
C(9) C(10) 1.383(3) yes
C(9) H(9) 0.98 no
C(10) C(11) 1.361(4) yes
C(10) H(10) 0.98 no
C(11) C(12) 1.376(3) yes
C(12) C(13) 1.388(3) yes
C(12) H(12) 0.98 no
C(13) H(13) 0.98 no
C(14) C(15) 1.404(2) yes
C(14) C(19) 1.411(2) yes
C(15) C(16) 1.385(3) yes
C(15) C(20) 1.508(3) yes
C(16) C(17) 1.376(3) yes
C(16) H(16) 0.98 no
C(17) C(18) 1.391(3) yes
C(17) C(21) 1.509(3) yes
C(18) C(19) 1.390(3) yes
C(18) H(18) 0.98 no
C(19) C(22) 1.511(3) yes
C(20) H(20A) 0.98 no
C(20) H(20B) 0.98 no
C(20) H(20C) 0.98 no
C(21) H(21C) 0.98 no
C(21) H(21A) 0.98 no
C(21) H(21B) 0.98 no
C(22) H(22B) 0.98 no
C(22) H(22C) 0.98 no
C(22) H(22A) 0.98 no
C(23) C(24) 1.491(2) yes
C(23) C(30) 1.482(2) yes
C(24) C(25) 1.398(2) yes
C(24) C(29) 1.394(2) yes
C(25) C(26) 1.382(3) yes
C(25) H(25) 0.98 no
C(26) C(27) 1.372(3) yes
C(26) H(26) 0.98 no
C(27) C(28) 1.371(3) yes
C(28) C(29) 1.385(2) yes
C(28) H(28) 0.98 no
C(29) H(29) 0.98 no
C(30) C(31) 1.396(3) yes
C(30) C(35) 1.392(3) yes
C(31) C(32) 1.383(3) yes
C(31) H(31) 0.98 no
C(32) C(33) 1.360(3) yes
C(32) H(32) 0.98 no
C(33) C(34) 1.378(3) yes
C(34) C(35) 1.384(3) yes
C(34) H(34) 0.98 no
C(35) H(35) 0.98 no
C(36) C(37) 1.409(2) yes
C(36) C(41) 1.410(2) yes
C(37) C(38) 1.396(2) yes
C(37) C(42) 1.504(3) yes
C(38) C(39) 1.393(3) yes
C(38) H(38) 0.98 no
C(39) C(40) 1.391(3) yes
C(39) C(43) 1.510(3) yes
C(40) C(41) 1.393(3) yes
C(40) H(40) 0.98 no
C(41) C(44) 1.509(3) yes
C(42) H(42C) 0.98 no
C(42) H(42A) 0.98 no
C(42) H(42B) 0.98 no
C(43) H(43B) 0.98 no
C(43) H(43C) 0.98 no
C(43) H(43A) 0.98 no
C(44) H(44A) 0.98 no
C(44) H(44B) 0.98 no
C(44) H(44C) 0.98 no

loop_
_geom_contact_atom_site_label_1
_geom_contact_atom_site_label_2
_geom_contact_distance
_geom_contact_site_symmetry_2
_geom_contact_publ_flag
F(1) C(42) 3.159(2) 1_455 no
F(1) C(44) 3.444(2) . no
F(2) C(6) 3.284(3) 2 no
F(2) C(21) 3.302(3) 2_545 no
F(2) F(3) 3.480(2) 1_455 no
F(2) C(7) 3.549(2) 2 no
F(3) C(12) 3.355(3) 1_655 no
F(3) C(22) 3.403(3) . no
F(3) C(26) 3.444(2) 2_655 no
F(3) C(11) 3.494(3) 1_655 no
F(4) C(12) 3.096(3) 1_665 no
F(4) C(21) 3.395(4) 2_655 no
F(4) C(32) 3.571(3) 2_765 no
C(3) C(27) 3.506(3) . no
C(3) C(28) 3.554(3) . no
C(4) C(24) 3.559(2) . no
C(4) C(29) 3.600(3) . no
C(7) C(29) 3.559(3) 1_455 no
C(7) C(44) 3.590(3) 2_556 no
C(10) C(10) 3.373(4) 2 no
C(18) C(34) 3.570(4) 1_545 no

loop_
_geom_torsion_atom_site_label_1
_geom_torsion_atom_site_label_2
_geom_torsion_atom_site_label_3
_geom_torsion_atom_site_label_4
_geom_torsion
_geom_torsion_publ_flag
P(1) C(1) C(2) C(3) 34.1(2) no
P(1) C(1) C(2) C(7) -144.3(1) no
P(1) C(1) C(8) C(9) -130.5(2) no
P(1) C(1) C(8) C(13) 52.4(2) no
P(1) C(14) C(15) C(16) -171.9(2) no
P(1) C(14) C(15) C(20) 8.3(3) no
P(1) C(14) C(19) C(18) 171.5(2) no
P(1) C(14) C(19) C(22) -6.1(3) no
P(2) C(23) C(24) C(25) 132.9(2) no
P(2) C(23) C(24) C(29) -44.6(2) no
P(2) C(23) C(30) C(31) 141.2(2) no
P(2) C(23) C(30) C(35) -38.3(3) no
P(2) C(36) C(37) C(38) -172.1(1) no
P(2) C(36) C(37) C(42) 8.4(2) no
P(2) C(36) C(41) C(40) 172.1(1) no
P(2) C(36) C(41) C(44) -9.9(2) no
F(1) C(5) C(4) C(3) -178.6(2) no
F(1) C(5) C(6) C(7) 178.4(2) no
F(2) C(11) C(10) C(9) 177.1(2) no
F(2) C(11) C(12) C(13) -179.5(2) no
F(3) C(27) C(26) C(25) 179.6(2) no
F(3) C(27) C(28) C(29) -179.0(2) no
F(4) C(33) C(32) C(31) 179.4(2) no
F(4) C(33) C(34) C(35) -179.2(2) no
C(1) P(1) C(14) C(15) -119.0(2) no
C(1) P(1) C(14) C(19) 69.5(2) no
C(1) C(2) C(3) C(4) -177.6(2) no
C(1) C(2) C(7) C(6) 177.5(2) no
C(1) C(8) C(9) C(10) -178.4(2) no
C(1) C(8) C(13) C(12) 176.0(2) no
C(2) C(1) P(1) C(14) -173.9(1) no
C(2) C(1) C(8) C(9) 52.5(2) no
C(2) C(1) C(8) C(13) -124.7(2) no
C(2) C(3) C(4) C(5) -0.9(3) no
C(2) C(7) C(6) C(5) 1.1(3) no
C(3) C(2) C(1) C(8) -148.6(2) no
C(3) C(2) C(7) C(6) -0.9(3) no
C(3) C(4) C(5) C(6) 1.0(3) no
C(4) C(3) C(2) C(7) 0.8(2) no
C(4) C(5) C(6) C(7) -1.1(3) no
C(7) C(2) C(1) C(8) 33.0(2) no
C(8) C(1) P(1) C(14) 9.2(2) no
C(8) C(9) C(10) C(11) 2.9(3) no
C(8) C(13) C(12) C(11) 1.8(3) no
C(9) C(8) C(13) C(12) -1.3(3) no
C(9) C(10) C(11) C(12) -2.4(4) no
C(10) C(9) C(8) C(13) -1.1(3) no
C(10) C(11) C(12) C(13) 0.1(4) no
C(14) C(15) C(16) C(17) 0.6(3) no
C(14) C(19) C(18) C(17) -0.4(3) no
C(15) C(14) C(19) C(18) 0.1(3) no
C(15) C(14) C(19) C(22) -177.6(2) no
C(15) C(16) C(17) C(18) -1.0(3) no
C(15) C(16) C(17) C(21) 176.4(2) no
C(16) C(15) C(14) C(19) -0.2(3) no
C(16) C(17) C(18) C(19) 0.9(3) no
C(17) C(16) C(15) C(20) -179.6(2) no
C(17) C(18) C(19) C(22) 177.3(2) no
C(19) C(14) C(15) C(20) -179.9(2) no
C(19) C(18) C(17) C(21) -176.6(2) no
C(23) P(2) C(36) C(37) -71.0(2) no
C(23) P(2) C(36) C(41) 116.5(1) no
C(23) C(24) C(25) C(26) -176.0(2) no
C(23) C(24) C(29) C(28) 176.6(2) no
C(23) C(30) C(31) C(32) -177.1(2) no
C(23) C(30) C(35) C(34) 177.3(2) no
C(24) C(23) P(2) C(36) 174.8(1) no
C(24) C(23) C(30) C(31) -38.4(2) no
C(24) C(23) C(30) C(35) 142.1(2) no
C(24) C(25) C(26) C(27) -0.9(3) no
C(24) C(29) C(28) C(27) -0.3(3) no
C(25) C(24) C(23) C(30) -47.4(2) no
C(25) C(24) C(29) C(28) -1.0(3) no
C(25) C(26) C(27) C(28) -0.4(3) no
C(26) C(25) C(24) C(29) 1.6(3) no
C(26) C(27) C(28) C(29) 1.0(3) no
C(29) C(24) C(23) C(30) 135.1(2) no
C(30) C(23) P(2) C(36) -4.9(2) no
C(30) C(31) C(32) C(33) -0.9(4) no
C(30) C(35) C(34) C(33) 0.5(3) no
C(31) C(30) C(35) C(34) -2.1(3) no
C(31) C(32) C(33) C(34) -0.9(4) no
C(32) C(31) C(30) C(35) 2.4(3) no
C(32) C(33) C(34) C(35) 1.1(4) no
C(36) C(37) C(38) C(39) 0.2(3) no
C(36) C(41) C(40) C(39) 0.7(3) no
C(37) C(36) C(41) C(40) -0.6(2) no
C(37) C(36) C(41) C(44) 177.5(2) no
C(37) C(38) C(39) C(40) -0.1(3) no
C(37) C(38) C(39) C(43) 178.3(2) no
C(38) C(37) C(36) C(41) 0.2(2) no
C(38) C(39) C(40) C(41) -0.3(3) no
C(39) C(38) C(37) C(42) 179.7(2) no
C(39) C(40) C(41) C(44) -177.4(2) no
C(41) C(36) C(37) C(42) -179.3(2) no
C(41) C(40) C(39) C(43) -178.7(2) no
